data_4322805
loop_
_publ_author_name
'Jorge Forni\'es-C\'amer'
'Anna M. Masdeu-Bult\'o'
'Carmen Claver'
'Christine J. Cardin'

_publ_section_title
;
 Mononuclear Platinum(II) and Palladium(II) Dithiolate Complexes as
 Chelate Metalloligands for Preparation of Heterobimetallic d8-d8
 Complexes
;
_journal_name_full 'Inorganic Chemistry'
_journal_page_first 2626
_journal_page_last 2632
_journal_paper_doi 10.1021/ic970557o
_journal_volume 37
_journal_year 1998
_chemical_formula_moiety 'C48.5 H43 Cl2 O4 P2 Pt Rh S2'
_chemical_formula_structural '[(PPh3)2Pt(BDT)Rh(COD)]ClO4'
_chemical_formula_sum 'C48.5 H43 Cl2 O4 P2 Pt Rh S2'
_chemical_formula_weight 1184.79
_chemical_name_systematic
; 
bis(triphenylphosphino)platinum(II)(m-buthanodithiolate)
 (1,5-cyclooctadiene)rhodium(I)perchlorate
;
_space_group_IT_number 61
_symmetry_cell_setting orthorhombic
_symmetry_space_group_name_Hall '-P 2ac 2ab'
_symmetry_space_group_name_H-M 'P b c a'
_atom_sites_solution_hydrogens geom
_atom_sites_solution_primary direct
_atom_sites_solution_secondary difmap
_audit_creation_method SHELXL
_cell_angle_alpha 90.00
_cell_angle_beta 90.00
_cell_angle_gamma 90.00
_cell_formula_units_Z 8
_cell_length_a 14.439(6)
_cell_length_b 19.807(6)
_cell_length_c 38.156(6)
_cell_measurement_reflns_used 561
_cell_measurement_temperature 293
_cell_measurement_theta_max 28
_cell_measurement_theta_min 0
_cell_volume 10912(6)
_computing_cell_refinement 'XDS package'
_computing_data_collection 'XDS package'
_computing_data_reduction 'XDS package'
_computing_molecular_graphics PLATON
_computing_structure_refinement 'SHELXL-93 (Sheldrick, 1993)'
_computing_structure_solution 'SHELXS-86 (Sheldrick, 1990)'
_diffrn_ambient_temperature 293
_diffrn_measurement_device 'Mar Research image plate scanner'
_diffrn_measurement_method 'prophile data from theta/2theta scans'
_diffrn_radiation_monochromator graphite
_diffrn_radiation_source 'fine-focus sealed tube'
_diffrn_radiation_type MoK\a
_diffrn_radiation_wavelength 0.71073
_diffrn_reflns_av_R_equivalents 0.0590
_diffrn_reflns_av_sigmaI/netI 0.0564
_diffrn_reflns_limit_h_max 14
_diffrn_reflns_limit_h_min 0
_diffrn_reflns_limit_k_max 14
_diffrn_reflns_limit_k_min -14
_diffrn_reflns_limit_l_max 45
_diffrn_reflns_limit_l_min -45
_diffrn_reflns_number 8302
_diffrn_reflns_theta_max 24.86
_diffrn_reflns_theta_min 2.55
_diffrn_standards_decay_% 0
_diffrn_standards_interval_time 20
_diffrn_standards_number 3
_exptl_absorpt_coefficient_mu 3.134
_exptl_crystal_colour yellow
_exptl_crystal_density_diffrn 1.442
_exptl_crystal_description prism
_exptl_crystal_F_000 4680
_exptl_crystal_size_max 0.43
_exptl_crystal_size_mid 0.24
_exptl_crystal_size_min 0.20
_refine_diff_density_max 1.330
_refine_diff_density_min -1.110
_refine_diff_density_rms 0.162
_refine_ls_extinction_coef 0.00037(14)
_refine_ls_extinction_expression Fc^*^=kFc[1+0.001xFc^2^\l^3^/sin(2\q)]^-1/4^
_refine_ls_extinction_method SHELXL
_refine_ls_goodness_of_fit_all 1.132
_refine_ls_goodness_of_fit_obs 1.256
_refine_ls_matrix_type full
_refine_ls_number_parameters 319
_refine_ls_number_reflns 3146
_refine_ls_number_restraints 0
_refine_ls_restrained_S_all 1.140
_refine_ls_restrained_S_obs 1.256
_refine_ls_R_factor_all 0.1346
_refine_ls_R_factor_obs 0.0864
_refine_ls_shift/esd_max -2.895
_refine_ls_shift/esd_mean 0.151
_refine_ls_structure_factor_coef Fsqd
_refine_ls_weighting_details 'w=1/[\s^2^(Fo^2^)+(0.1577P)^2^+139.8124P] where P=(Fo^2^+2Fc^2^)/3'
_refine_ls_weighting_scheme calc
_refine_ls_wR_factor_all 0.2784
_refine_ls_wR_factor_obs 0.2457
_reflns_number_total 15197
_reflns_observed_criterion >2sigma(I)
_cod_data_source_file ic970557o_3.cif
_cod_data_source_block 3
_cod_depositor_comments
;
The following automatic conversions were performed:

'_refine_ls_weighting_scheme' value 'calc
w=1/[\s^2^(Fo^2^)+(0.1577P)^2^+139.8124P] where P=(Fo^2^+2Fc^2^)/3'
was changed to 'calc'. New tag '_refine_ls_weighting_details' was
created. The value of the new tag was set to
'w=1/[\s^2^(Fo^2^)+(0.1577P)^2^+139.8124P] where P=(Fo^2^+2Fc^2^)/3'.

Automatic conversion script
Id: cif_fix_values 3143 2015-03-26 13:38:13Z robertas 
;
_cod_original_cell_volume 10912.4
_cod_original_formula_sum 'C48.50 H43 Cl2 O4 P2 Pt Rh S2'
_cod_database_code 4322805

loop_
_symmetry_equiv_pos_as_xyz
'x, y, z'
'-x+1/2, -y, z+1/2'
'-x, y+1/2, -z+1/2'
'x+1/2, -y+1/2, -z'
'-x, -y, -z'
'x-1/2, y, -z-1/2'
'x, -y-1/2, z-1/2'
'-x-1/2, y-1/2, z'

loop_
_atom_site_aniso_label
_atom_site_aniso_U_11
_atom_site_aniso_U_22
_atom_site_aniso_U_33
_atom_site_aniso_U_23
_atom_site_aniso_U_13
_atom_site_aniso_U_12
Pt 0.0505(9) 0.072(2) 0.0557(8) -0.0008(7) -0.0011(5) 0.0041(8)
Rh 0.085(2) 0.111(4) 0.061(2) -0.011(2) -0.0102(12) 0.014(2)
S1 0.068(5) 0.125(12) 0.067(5) -0.019(6) -0.003(4) 0.033(6)
S2 0.070(5) 0.095(10) 0.073(5) -0.001(6) -0.005(4) 0.017(6)
P1 0.046(4) 0.052(8) 0.064(4) -0.002(5) -0.007(3) 0.011(6)
P2 0.049(4) 0.052(9) 0.078(5) 0.009(5) 0.009(3) 0.007(5)
Cl1 0.116(10) 0.180(22) 0.175(14) 0.033(14) -0.019(9) -0.016(13)
Cl2 0.081(14) 0.130(30) 0.203(22) -0.048(21) -0.014(12) -0.013(18)
Cl3 0.134(19) 0.150(31) 0.160(20) 0.038(20) -0.011(14) 0.002(20)
C100 0.318(158) 0.133(217) 1.297(488) -0.526(295) 0.574(243) -0.307(173)

loop_
_atom_site_label
_atom_site_type_symbol
_atom_site_fract_x
_atom_site_fract_y
_atom_site_fract_z
_atom_site_U_iso_or_equiv
_atom_site_thermal_displace_type
_atom_site_occupancy
_atom_site_calc_flag
_atom_site_refinement_flags
_atom_site_disorder_group
Pt Pt 0.14995(7) 0.21358(8) 0.11943(3) 0.0595(9) Uani 1 d . .
Rh Rh 0.2131(2) 0.2763(2) 0.19910(6) 0.0856(14) Uani 1 d . .
S1 S 0.0826(5) 0.2808(5) 0.1630(2) 0.087(4) Uani 1 d . .
S2 S 0.2460(5) 0.1789(6) 0.1658(2) 0.079(3) Uani 1 d . .
P1 P 0.0442(4) 0.2486(5) 0.0792(2) 0.054(3) Uani 1 d . .
P2 P 0.2530(5) 0.1578(6) 0.0843(2) 0.060(3) Uani 1 d . .
C1 C 0.1512(20) 0.3393(20) 0.2365(8) 0.083(10) Uiso 1 d . .
H1 H 0.0942(20) 0.3232(20) 0.2288(8) 0.141(20) Uiso 1 calc R .
C2 C 0.1886(41) 0.3207(32) 0.2723(13) 0.142(20) Uiso 1 d . .
H2A H 0.1829(185) 0.3600(161) 0.2874(68) 0.087 Uiso 1 calc . .
H2B H 0.1489(177) 0.2858(157) 0.2820(72) 0.087 Uiso 1 calc . .
C3 C 0.2821(41) 0.2973(31) 0.2744(15) 0.152(22) Uiso 1 d . .
H3A H 0.2888(172) 0.2690(153) 0.2950(72) 0.087 Uiso 1 calc . .
H3B H 0.3229(189) 0.3359(168) 0.2773(65) 0.087 Uiso 1 calc . .
C4 C 0.3142(22) 0.2547(21) 0.2400(8) 0.085(10) Uiso 1 d . .
H4 H 0.3036(22) 0.2085(21) 0.2382(8) 0.141(20) Uiso 1 calc R .
C5 C 0.3558(25) 0.2883(25) 0.2148(11) 0.111(14) Uiso 1 d . .
H5 H 0.3728(25) 0.2643(25) 0.1949(11) 0.141(20) Uiso 1 calc R .
C6 C 0.3782(44) 0.3628(40) 0.2156(15) 0.158(20) Uiso 1 d . .
H6A H 0.4186(169) 0.3720(140) 0.2354(67) 0.087 Uiso 1 calc . .
H6B H 0.4113(169) 0.3748(141) 0.1944(67) 0.087 Uiso 1 calc . .
C7 C 0.2967(45) 0.4042(33) 0.2184(14) 0.156(22) Uiso 1 d . .
H7A H 0.3022(181) 0.4384(155) 0.2003(68) 0.087 Uiso 1 calc . .
H7B H 0.3017(175) 0.4277(145) 0.2407(69) 0.087 Uiso 1 calc . .
C8 C 0.2030(32) 0.3796(24) 0.2165(11) 0.133(15) Uiso 1 d . .
H8 H 0.1715(32) 0.3954(24) 0.1969(11) 0.141(20) Uiso 1 calc R .
C11 C -0.0056(30) 0.2447(30) 0.1887(11) 0.133(16) Uiso 1 d . .
C12A C 0.0375(39) 0.1654(38) 0.2051(13) 0.057(15) Uiso 0.50 d P .
C12B C -0.0014(36) 0.1830(41) 0.1854(13) 0.052(15) Uiso 0.50 d P .
C13A C 0.0921(54) 0.1162(48) 0.1996(20) 0.096(24) Uiso 0.50 d P .
C13B C 0.0669(49) 0.1193(45) 0.1803(19) 0.088(23) Uiso 0.50 d P .
C14 C 0.1843(26) 0.1018(22) 0.1845(9) 0.106(12) Uiso 1 d . .
C21 C 0.0107(12) 0.1833(10) 0.0474(4) 0.061(8) Uiso 1 d G .
C22 C 0.0010(13) 0.1955(9) 0.0118(5) 0.075(9) Uiso 1 d G .
H22 H 0.0147(19) 0.2379(10) 0.0027(7) 0.141(20) Uiso 1 calc R .
C23 C -0.0293(13) 0.1443(12) -0.0104(3) 0.081(9) Uiso 1 d G .
H23 H -0.0358(18) 0.1524(16) -0.0342(3) 0.141(20) Uiso 1 calc R .
C24 C -0.0499(13) 0.0809(10) 0.0032(5) 0.088(10) Uiso 1 d G .
H24 H -0.0701(19) 0.0466(13) -0.0116(6) 0.141(20) Uiso 1 calc R .
C25 C -0.0401(13) 0.0687(9) 0.0389(5) 0.081(9) Uiso 1 d G .
H25 H -0.0539(19) 0.0263(10) 0.0480(7) 0.141(20) Uiso 1 calc R .
C26 C -0.0098(12) 0.1199(11) 0.0610(3) 0.054(7) Uiso 1 d G .
H26 H -0.0033(17) 0.1118(15) 0.0849(3) 0.141(20) Uiso 1 calc R .
C31 C -0.0658(10) 0.2736(12) 0.0992(5) 0.060(8) Uiso 1 d G .
C32 C -0.1353(14) 0.2260(9) 0.1041(5) 0.060(8) Uiso 1 d G .
H32 H -0.1269(21) 0.1819(10) 0.0964(7) 0.141(20) Uiso 1 calc R .
C33 C -0.2174(12) 0.2442(11) 0.1206(5) 0.080(10) Uiso 1 d G .
H33 H -0.2639(16) 0.2124(14) 0.1239(7) 0.141(20) Uiso 1 calc R .
C34 C -0.2301(10) 0.3101(12) 0.1322(4) 0.071(9) Uiso 1 d G .
H34 H -0.2850(13) 0.3223(17) 0.1432(6) 0.141(20) Uiso 1 calc R .
C35 C -0.1606(15) 0.3578(9) 0.1273(5) 0.073(9) Uiso 1 d G .
H35 H -0.1690(22) 0.4018(10) 0.1351(7) 0.141(20) Uiso 1 calc R .
C36 C -0.0785(12) 0.3395(11) 0.1108(5) 0.091(10) Uiso 1 d G .
H36 H -0.0320(17) 0.3714(14) 0.1076(7) 0.141(20) Uiso 1 calc R .
C41 C 0.0714(13) 0.3220(10) 0.0551(4) 0.060(8) Uiso 1 d G .
C42 C 0.0082(10) 0.3548(12) 0.0335(5) 0.077(9) Uiso 1 d G .
H42 H -0.0528(11) 0.3398(16) 0.0324(7) 0.141(20) Uiso 1 calc R .
C43 C 0.0361(14) 0.4100(11) 0.0137(5) 0.094(11) Uiso 1 d G .
H43 H -0.0062(18) 0.4320(15) -0.0007(7) 0.141(20) Uiso 1 calc R .
C44 C 0.1272(16) 0.4324(10) 0.0154(5) 0.099(11) Uiso 1 d G .
H44 H 0.1459(22) 0.4694(12) 0.0021(7) 0.141(20) Uiso 1 calc R .
C45 C 0.1904(11) 0.3996(12) 0.0369(5) 0.107(12) Uiso 1 d G .
H45 H 0.2514(12) 0.4146(16) 0.0381(8) 0.141(20) Uiso 1 calc R .
C46 C 0.1625(11) 0.3444(11) 0.0568(5) 0.073(9) Uiso 1 d G .
H46 H 0.2049(15) 0.3225(15) 0.0712(6) 0.141(20) Uiso 1 calc R .
C51 C 0.2378(11) 0.1516(11) 0.0371(3) 0.038(6) Uiso 1 d G .
C52 C 0.2585(12) 0.2077(9) 0.0167(4) 0.064(8) Uiso 1 d G .
H52 H 0.2757(18) 0.2481(10) 0.0273(6) 0.141(20) Uiso 1 calc R .
C53 C 0.2536(12) 0.2034(9) -0.0197(4) 0.066(8) Uiso 1 d G .
H53 H 0.2674(18) 0.2409(11) -0.0333(6) 0.141(20) Uiso 1 calc R .
C54 C 0.2279(12) 0.1431(11) -0.0355(3) 0.069(8) Uiso 1 d G .
H54 H 0.2246(17) 0.1402(15) -0.0598(3) 0.141(20) Uiso 1 calc R .
C55 C 0.2073(13) 0.0870(9) -0.0150(5) 0.078(9) Uiso 1 d G .
H55 H 0.1901(19) 0.0466(10) -0.0257(7) 0.141(20) Uiso 1 calc R .
C56 C 0.2122(12) 0.0913(9) 0.0213(4) 0.068(8) Uiso 1 d G .
H56 H 0.1984(17) 0.0538(11) 0.0350(6) 0.141(20) Uiso 1 calc R .
C61 C 0.3637(10) 0.2016(11) 0.0878(5) 0.061(8) Uiso 1 d G .
C62 C 0.4377(14) 0.1770(10) 0.0683(4) 0.074(9) Uiso 1 d G .
H62 H 0.4300(20) 0.1391(12) 0.0542(6) 0.141(20) Uiso 1 calc R .
C63 C 0.5232(11) 0.2091(11) 0.0698(5) 0.091(11) Uiso 1 d G .
H63 H 0.5727(14) 0.1927(16) 0.0568(7) 0.141(20) Uiso 1 calc R .
C64 C 0.5347(11) 0.2658(11) 0.0909(5) 0.086(10) Uiso 1 d G .
H64 H 0.5919(13) 0.2872(15) 0.0919(8) 0.141(20) Uiso 1 calc R .
C65 C 0.4607(15) 0.2903(9) 0.1104(5) 0.091(11) Uiso 1 d G .
H65 H 0.4684(21) 0.3282(11) 0.1245(7) 0.141(20) Uiso 1 calc R .
C66 C 0.3752(12) 0.2582(11) 0.1088(5) 0.075(9) Uiso 1 d G .
H66 H 0.3256(15) 0.2746(16) 0.1219(6) 0.141(20) Uiso 1 calc R .
C71 C 0.2672(16) 0.0709(10) 0.1005(5) 0.070(9) Uiso 1 d G .
C72 C 0.3515(12) 0.0437(13) 0.1110(5) 0.085(10) Uiso 1 d G .
H72 H 0.4051(15) 0.0697(17) 0.1097(8) 0.141(20) Uiso 1 calc R .
C73 C 0.3557(13) -0.0222(14) 0.1234(5) 0.083(10) Uiso 1 d G .
H73 H 0.4121(16) -0.0404(19) 0.1304(8) 0.141(20) Uiso 1 calc R .
C74 C 0.2756(19) -0.0609(11) 0.1253(6) 0.133(15) Uiso 1 d G .
H74 H 0.2784(27) -0.1050(11) 0.1336(8) 0.141(20) Uiso 1 calc R .
C75 C 0.1913(14) -0.0337(13) 0.1148(6) 0.136(15) Uiso 1 d G .
H75 H 0.1377(18) -0.0596(18) 0.1161(8) 0.141(20) Uiso 1 calc R .
C76 C 0.1871(11) 0.0322(14) 0.1024(5) 0.080(9) Uiso 1 d G .
H76 H 0.1307(14) 0.0504(19) 0.0953(7) 0.141(20) Uiso 1 calc R .
Cl1 Cl 0.0890(10) 0.0285(12) -0.1286(4) 0.157(6) Uani 1 d . .
O1A O 0.0865(51) 0.0756(39) -0.1515(17) 0.138(22) Uiso 0.50 d P .
O1B O 0.0195(53) 0.0505(41) -0.1545(18) 0.177(27) Uiso 0.50 d P .
O2A O 0.1025(58) -0.0511(49) -0.1311(17) 0.169(29) Uiso 0.50 d P .
O2B O 0.0380(58) -0.0225(50) -0.1282(18) 0.170(32) Uiso 0.50 d P .
O3A O 0.1342(51) 0.0563(42) -0.1020(19) 0.155(24) Uiso 0.50 d P .
O3B O 0.0389(59) 0.0556(46) -0.0916(21) 0.215(32) Uiso 0.50 d P .
O4A O 0.1831(73) -0.0006(58) -0.1120(26) 0.245(38) Uiso 0.50 d P .
O4B O 0.1697(50) 0.0429(39) -0.1521(18) 0.173(25) Uiso 0.50 d P .
Cl2 Cl -0.2645(14) 0.0938(16) 0.0613(6) 0.138(10) Uani 0.50 d P .
Cl3 Cl -0.4152(16) 0.0071(15) 0.0770(6) 0.148(10) Uani 0.50 d P .
C100 C -0.3419(104) 0.0538(106) 0.0652(62) 0.583(228) Uani 0.50 d P .
H10A H -0.3848(472) 0.0903(455) 0.0603(163) 0.087 Uiso 0.50 calc P .
H10B H -0.3346(391) 0.0321(340) 0.0426(137) 0.087 Uiso 0.50 calc P .

loop_
_atom_type_symbol
_atom_type_description
_atom_type_scat_dispersion_real
_atom_type_scat_dispersion_imag
_atom_type_scat_source
C C 0.0033 0.0016 'International Tables Vol C Tables 4.2.6.8 and 6.1.1.4'
H H 0.0000 0.0000 'International Tables Vol C Tables 4.2.6.8 and 6.1.1.4'
Rh Rh -1.1178 0.9187 'International Tables Vol C Tables 4.2.6.8 and 6.1.1.4'
Pt Pt -1.7033 8.3905 'International Tables Vol C Tables 4.2.6.8 and 6.1.1.4'
S S 0.1246 0.1234 'International Tables Vol C Tables 4.2.6.8 and 6.1.1.4'
P P 0.1023 0.0942 'International Tables Vol C Tables 4.2.6.8 and 6.1.1.4'
Cl Cl 0.1484 0.1585 'International Tables Vol C Tables 4.2.6.8 and 6.1.1.4'
O O 0.0106 0.0060 'International Tables Vol C Tables 4.2.6.8 and 6.1.1.4'

loop_
_geom_angle_atom_site_label_1
_geom_angle_atom_site_label_2
_geom_angle_atom_site_label_3
_geom_angle
_geom_angle_site_symmetry_1
_geom_angle_site_symmetry_3
_geom_angle_publ_flag
P1 Pt P2 100.8(3) . . y
P1 Pt S1 91.5(3) . . y
P2 Pt S1 164.0(3) . . y
P1 Pt S2 173.5(3) . . y
P2 Pt S2 85.2(3) . . y
S1 Pt S2 82.9(3) . . y
C1 Rh C8 36.5(13) . . ?
C1 Rh C5 98.8(15) . . ?
C8 Rh C5 82.8(19) . . ?
C1 Rh C4 85.1(13) . . ?
C8 Rh C4 90.6(16) . . ?
C5 Rh C4 35.3(12) . . ?
C1 Rh S1 92.0(8) . . ?
C8 Rh S1 95.2(13) . . ?
C5 Rh S1 158.4(12) . . ?
C4 Rh S1 165.9(10) . . ?
C1 Rh S2 160.0(10) . . ?
C8 Rh S2 162.9(12) . . ?
C5 Rh S2 92.8(13) . . ?
C4 Rh S2 95.2(10) . . ?
S1 Rh S2 82.9(3) . . y
C11 S1 Rh 103.8(14) . . ?
C11 S1 Pt 117.7(19) . . ?
Rh S1 Pt 93.5(3) . . y
C14 S2 Pt 103.9(11) . . ?
C14 S2 Rh 111.1(12) . . ?
Pt S2 Rh 92.7(4) . . y
C41 P1 C31 100.8(11) . . ?
C41 P1 C21 107.2(10) . . ?
C31 P1 C21 103.8(9) . . ?
C41 P1 Pt 117.0(7) . . ?
C31 P1 Pt 112.5(6) . . ?
C21 P1 Pt 114.0(7) . . ?
C51 P2 C61 102.1(9) . . ?
C51 P2 C71 106.5(11) . . ?
C61 P2 C71 108.8(10) . . ?
C51 P2 Pt 122.3(6) . . ?
C61 P2 Pt 107.3(8) . . ?
C71 P2 Pt 109.1(7) . . ?
C8 C1 C2 117.5(40) . . ?
C8 C1 Rh 74.2(24) . . ?
C2 C1 Rh 108.5(30) . . ?
C3 C2 C1 117.8(46) . . ?
C2 C3 C4 113.0(46) . . ?
C5 C4 C3 117.1(41) . . ?
C5 C4 Rh 71.5(22) . . ?
C3 C4 Rh 106.5(28) . . ?
C4 C5 C6 125.4(45) . . ?
C4 C5 Rh 73.2(23) . . ?
C6 C5 Rh 108.5(34) . . ?
C7 C6 C5 112.5(53) . . ?
C6 C7 C8 124.9(60) . . ?
C1 C8 C7 134.5(48) . . ?
C1 C8 Rh 69.3(26) . . ?
C7 C8 Rh 105.9(37) . . ?
C12B C11 S1 108.1(40) . . ?
C12B C11 C12A 32.1(29) . . ?
S1 C11 C12A 107.4(28) . . ?
C12B C12A C13A 119.4(76) . . ?
C12B C12A C13B 83.6(60) . . ?
C13A C12A C13B 35.8(41) . . ?
C12B C12A C11 40.6(55) . . ?
C13A C12A C11 145.6(54) . . ?
C13B C12A C11 116.4(51) . . ?
C12A C12B C11 107.3(73) . . ?
C12A C12B C13B 58.3(61) . . ?
C11 C12B C13B 145.1(55) . . ?
C12A C12B C13A 34.3(50) . . ?
C11 C12B C13A 132.4(49) . . ?
C13B C12B C13A 24.1(31) . . ?
C13B C13A C12A 79.4(100) . . ?
C13B C13A C14 93.7(98) . . ?
C12A C13A C14 140.4(75) . . ?
C13B C13A C12B 53.2(92) . . ?
C12A C13A C12B 26.3(32) . . ?
C14 C13A C12B 129.8(54) . . ?
C13A C13B C12A 64.7(89) . . ?
C13A C13B C12B 102.7(100) . . ?
C12A C13B C12B 38.0(35) . . ?
C13A C13B C14 58.1(85) . . ?
C12A C13B C14 111.6(54) . . ?
C12B C13B C14 137.8(56) . . ?
C13A C14 C13B 28.2(31) . . ?
C13A C14 S2 114.4(44) . . ?
C13B C14 S2 105.2(35) . . ?
C22 C21 C26 120.0 . . ?
C22 C21 P1 123.4(12) . . ?
C26 C21 P1 116.5(12) . . ?
C23 C22 C21 120.0 . . ?
C22 C23 C24 120.0 . . ?
C25 C24 C23 120.0 . . ?
C24 C25 C26 120.0 . . ?
C25 C26 C21 120.0 . . ?
C32 C31 C36 120.0 . . ?
C32 C31 P1 119.9(14) . . ?
C36 C31 P1 120.1(14) . . ?
C31 C32 C33 120.0 . . ?
C32 C33 C34 120.0 . . ?
C35 C34 C33 120.0 . . ?
C34 C35 C36 120.0 . . ?
C35 C36 C31 120.0 . . ?
C42 C41 C46 120.0 . . ?
C42 C41 P1 123.2(12) . . ?
C46 C41 P1 116.7(12) . . ?
C43 C42 C41 120.0 . . ?
C42 C43 C44 120.0 . . ?
C45 C44 C43 120.0 . . ?
C46 C45 C44 120.0 . . ?
C45 C46 C41 120.0 . . ?
C52 C51 C56 120.0 . . ?
C52 C51 P2 118.5(12) . . ?
C56 C51 P2 121.4(12) . . ?
C53 C52 C51 120.0 . . ?
C52 C53 C54 120.0 . . ?
C55 C54 C53 120.0 . . ?
C56 C55 C54 120.0 . . ?
C55 C56 C51 120.0 . . ?
C62 C61 C66 120.0 . . ?
C62 C61 P2 117.9(13) . . ?
C66 C61 P2 122.1(13) . . ?
C63 C62 C61 120.0 . . ?
C62 C63 C64 120.0 . . ?
C65 C64 C63 120.0 . . ?
C64 C65 C66 120.0 . . ?
C65 C66 C61 120.0 . . ?
C72 C71 C76 120.0 . . ?
C72 C71 P2 123.9(15) . . ?
C76 C71 P2 116.1(15) . . ?
C73 C72 C71 120.0 . . ?
C72 C73 C74 120.0 . . ?
C73 C74 C75 120.0 . . ?
C76 C75 C74 120.0 . . ?
C75 C76 C71 120.0 . . ?
O2B Cl1 O1A 125.7(48) . . ?
O2B Cl1 O3A 128.0(48) . . ?
O1A Cl1 O3A 103.4(51) . . ?
O2B Cl1 O1B 81.2(44) . . ?
O1A Cl1 O1B 46.1(34) . . ?
O3A Cl1 O1B 136.4(52) . . ?
O2B Cl1 O4B 128.4(49) . . ?
O1A Cl1 O4B 58.3(35) . . ?
O3A Cl1 O4B 89.7(40) . . ?
O1B Cl1 O4B 94.2(41) . . ?
O2B Cl1 O2A 43.4(39) . . ?
O1A Cl1 O2A 133.5(42) . . ?
O3A Cl1 O2A 113.3(46) . . ?
O1B Cl1 O2A 109.7(44) . . ?
O4B Cl1 O2A 93.3(43) . . ?
O2B Cl1 O4A 101.8(54) . . ?
O1A Cl1 O4A 123.8(49) . . ?
O3A Cl1 O4A 55.3(41) . . ?
O1B Cl1 O4A 161.2(47) . . ?
O4B Cl1 O4A 69.3(40) . . ?
O2A Cl1 O4A 64.2(43) . . ?
O2B Cl1 O3B 89.6(46) . . ?
O1A Cl1 O3B 109.1(46) . . ?
O3A Cl1 O3B 55.5(35) . . ?
O1B Cl1 O3B 100.2(40) . . ?
O4B Cl1 O3B 141.1(44) . . ?
O2A Cl1 O3B 114.9(42) . . ?
O4A Cl1 O3B 98.4(46) . . ?
O1B O1A Cl1 76.4(63) . . ?
O1B O1A O4B 124.0(80) . . ?
Cl1 O1A O4B 68.8(47) . . ?
O1A O1B Cl1 57.4(52) . . ?
O1A O1B O2B 100.2(70) . . ?
Cl1 O1B O2B 43.9(32) . . ?
O2B O2A Cl1 51.5(66) . . ?
O2B O2A O4A 103.5(91) . . ?
Cl1 O2A O4A 58.4(48) . . ?
O2A O2B Cl1 85.1(79) . . ?
O2A O2B O1B 119.3(83) . . ?
Cl1 O2B O1B 54.9(44) . . ?
Cl1 O3A O4A 72.7(63) . . ?
Cl1 O3A O3B 74.8(51) . . ?
O4A O3A O3B 124.1(91) . . ?
O3A O3B Cl1 49.7(42) . . ?
O3A O4A Cl1 52.0(49) . . ?
O3A O4A O2A 104.3(80) . . ?
Cl1 O4A O2A 57.5(46) . . ?
O3A O4A O4B 77.5(65) . . ?
Cl1 O4A O4B 52.4(37) . . ?
O2A O4A O4B 80.8(56) . . ?
O1A O4B Cl1 52.8(38) . . ?
O1A O4B O4A 108.3(62) . . ?
Cl1 O4B O4A 58.3(42) . . ?
Cl3 C100 Cl2 167.2(100) . . ?

loop_
_geom_bond_atom_site_label_1
_geom_bond_atom_site_label_2
_geom_bond_distance
_geom_bond_site_symmetry_2
_geom_bond_publ_flag
Pt P1 2.274(7) . y
Pt P2 2.288(8) . y
Pt S1 2.341(8) . y
Pt S2 2.351(8) . y
Rh C1 2.10(3) . ?
Rh C8 2.16(5) . ?
Rh C5 2.16(4) . ?
Rh C4 2.18(3) . ?
Rh S1 2.337(8) . y
Rh S2 2.358(11) . y
S1 C11 1.76(5) . ?
S2 C14 1.91(4) . ?
P1 C41 1.76(2) . ?
P1 C31 1.832(15) . ?
P1 C21 1.84(2) . ?
P2 C51 1.816(14) . ?
P2 C61 1.82(2) . ?
P2 C71 1.84(2) . ?
C1 C8 1.33(5) . ?
C1 C2 1.52(5) . ?
C2 C3 1.43(6) . ?
C3 C4 1.63(6) . ?
C4 C5 1.31(5) . ?
C5 C6 1.51(6) . ?
C6 C7 1.44(7) . ?
C7 C8 1.44(6) . ?
C11 C12B 1.23(8) . ?
C11 C12A 1.80(9) . ?
C12A C12B 1.00(7) . ?
C12A C13A 1.27(9) . ?
C12A C13B 1.38(10) . ?
C12B C13B 1.61(9) . ?
C12B C13A 1.97(11) . ?
C13A C13B 0.82(8) . ?
C13A C14 1.48(8) . ?
C13B C14 1.74(8) . ?
C21 C22 1.39 . ?
C21 C26 1.39 . ?
C22 C23 1.39 . ?
C23 C24 1.39 . ?
C24 C25 1.39 . ?
C25 C26 1.39 . ?
C31 C32 1.39 . ?
C31 C36 1.39 . ?
C32 C33 1.39 . ?
C33 C34 1.39 . ?
C34 C35 1.39 . ?
C35 C36 1.39 . ?
C41 C42 1.39 . ?
C41 C46 1.39 . ?
C42 C43 1.39 . ?
C43 C44 1.39 . ?
C44 C45 1.39 . ?
C45 C46 1.39 . ?
C51 C52 1.39 . ?
C51 C56 1.39 . ?
C52 C53 1.39 . ?
C53 C54 1.39 . ?
C54 C55 1.39 . ?
C55 C56 1.39 . ?
C61 C62 1.39 . ?
C61 C66 1.39 . ?
C62 C63 1.39 . ?
C63 C64 1.39 . ?
C64 C65 1.39 . ?
C65 C66 1.39 . ?
C71 C72 1.39 . ?
C71 C76 1.39 . ?
C72 C73 1.39 . ?
C73 C74 1.39 . ?
C74 C75 1.39 . ?
C75 C76 1.39 . ?
Cl1 O2B 1.25(9) . ?
Cl1 O1A 1.28(7) . ?
Cl1 O3A 1.33(7) . ?
Cl1 O1B 1.47(7) . ?
Cl1 O4B 1.50(7) . ?
Cl1 O2A 1.59(9) . ?
Cl1 O4A 1.61(11) . ?
Cl1 O3B 1.68(8) . ?
O1A O1B 1.09(8) . ?
O1A O4B 1.37(8) . ?
O1B O2B 1.78(10) . ?
O2A O2B 1.10(10) . ?
O2A O4A 1.70(12) . ?
O3A O4A 1.38(11) . ?
O3A O3B 1.43(9) . ?
O4A O4B 1.77(11) . ?
Cl2 C100 1.38(11) . ?
Cl3 C100 1.48(13) . ?
